data_7240888
loop_
_publ_author_name
'Pike, Sarah J.'
'Heliot, Armelle'
'Seaton, Colin C.'

_publ_section_title
;
 ortho-Substituent effect on the crystal packing and solid state
 speciation of aromatic C-nitroso compounds
;
_journal_name_full CrystEngComm
_journal_paper_doi 10.1039/D0CE00728E
_journal_year 2020
_chemical_formula_moiety 'C11 H14 N2 O3'
_chemical_formula_sum 'C11 H14 N2 O3'
_chemical_formula_weight 222.24
_chemical_name_systematic
;
N-(2-nitrosophenyl)pivalamide
;
_space_group_crystal_system triclinic
_space_group_IT_number 2
_space_group_name_Hall '-P 1'
_space_group_name_H-M_alt 'P -1'
_atom_sites_solution_hydrogens geom
_atom_sites_solution_primary dual
_audit_creation_date 2020-03-16
_audit_creation_method
;
Olex2 1.2
(compiled 2018.05.29 svn.r3510 for OlexSys, GUI svn.r5506)
;
_audit_update_record
;
2020-05-13 deposited with the CCDC.	2020-07-09 downloaded from the CCDC.
;
_cell_angle_alpha 93.043(8)
_cell_angle_beta 92.475(8)
_cell_angle_gamma 93.340(8)
_cell_formula_units_Z 4
_cell_length_a 5.6472(8)
_cell_length_b 14.1772(19)
_cell_length_c 14.2690(18)
_cell_measurement_reflns_used 3750
_cell_measurement_temperature 100(2)
_cell_measurement_theta_max 22.66
_cell_measurement_theta_min 2.86
_cell_volume 1137.6(3)
_computing_molecular_graphics 'Olex2 (Dolomanov et al., 2009)'
_computing_publication_material 'Olex2 (Dolomanov et al., 2009)'
_computing_structure_refinement 'ShelXL (Sheldrick, 2015)'
_computing_structure_solution 'ShelXT (Sheldrick, 2015)'
_diffrn_ambient_temperature 100.11
_diffrn_measured_fraction_theta_full 0.999
_diffrn_measured_fraction_theta_max 0.980
_diffrn_measurement_device_type 'Bruker APEX-II CCD'
_diffrn_measurement_method '\f and \w scans'
_diffrn_radiation_type MoK\a
_diffrn_radiation_wavelength 0.71073
_diffrn_reflns_av_R_equivalents 0.0798
_diffrn_reflns_av_unetI/netI 0.0938
_diffrn_reflns_Laue_measured_fraction_full 0.999
_diffrn_reflns_Laue_measured_fraction_max 0.980
_diffrn_reflns_limit_h_max 8
_diffrn_reflns_limit_h_min -8
_diffrn_reflns_limit_k_max 20
_diffrn_reflns_limit_k_min -20
_diffrn_reflns_limit_l_max 19
_diffrn_reflns_limit_l_min -20
_diffrn_reflns_number 38179
_diffrn_reflns_point_group_measured_fraction_full 0.999
_diffrn_reflns_point_group_measured_fraction_max 0.980
_diffrn_reflns_theta_full 25.242
_diffrn_reflns_theta_max 30.692
_diffrn_reflns_theta_min 1.973
_diffrn_standards_number 0
_exptl_absorpt_coefficient_mu 0.096
_exptl_absorpt_correction_T_max 0.7461
_exptl_absorpt_correction_T_min 0.6959
_exptl_absorpt_correction_type multi-scan
_exptl_absorpt_process_details
;
SADABS-2014/5 (Bruker,2014) was used for absorption correction.
wR2(int) was 0.0700 before and 0.0580 after correction.
The Ratio of minimum to maximum transmission is 0.9327.
The \l/2 correction factor is 0.00150.
;
_exptl_crystal_colour yellow
_exptl_crystal_density_diffrn 1.298
_exptl_crystal_description Block
_exptl_crystal_F_000 472
_exptl_crystal_size_max 0.16
_exptl_crystal_size_mid 0.12
_exptl_crystal_size_min 0.10
_refine_diff_density_max 0.273
_refine_diff_density_min -0.264
_refine_diff_density_rms 0.053
_refine_ls_extinction_method none
_refine_ls_goodness_of_fit_ref 1.002
_refine_ls_hydrogen_treatment constr
_refine_ls_matrix_type full
_refine_ls_number_parameters 328
_refine_ls_number_reflns 6932
_refine_ls_number_restraints 0
_refine_ls_restrained_S_all 1.002
_refine_ls_R_factor_all 0.1361
_refine_ls_R_factor_gt 0.0571
_refine_ls_shift/su_max 0.000
_refine_ls_shift/su_mean 0.000
_refine_ls_structure_factor_coef Fsqd
_refine_ls_weighting_details 'w=1/[\s^2^(Fo^2^)+(0.0530P)^2^+0.0968P] where P=(Fo^2^+2Fc^2^)/3'
_refine_ls_weighting_scheme calc
_refine_ls_wR_factor_gt 0.1116
_refine_ls_wR_factor_ref 0.1386
_reflns_Friedel_coverage 0.000
_reflns_number_gt 3643
_reflns_number_total 6932
_reflns_threshold_expression 'I > 2\s(I)'
_cod_data_source_file d0ce00728e2.cif
_cod_data_source_block sp081b_0m
_cod_database_code 7240888
_shelx_shelxl_version_number 2018/3
_shelx_space_group_comment
;
The symmetry employed for this shelxl refinement is uniquely defined
by the following loop, which should always be used as a source of
symmetry information in preference to the above space-group names.
They are only intended as comments.
;
_shelx_estimated_absorpt_t_max 0.991
_shelx_estimated_absorpt_t_min 0.985
_olex2_refinement_description
;
1. Fixed Uiso
 At 1.2 times of:
  All C(H) groups, All N(H) groups
 At 1.5 times of:
  All C(H,H,H) groups
2. Others
 Sof(N3)=Sof(O4)=1-FVAR(1)
 Sof(N2)=Sof(O3)=FVAR(1)
 Sof(N3A)=Sof(O3A)=1-FVAR(2)
 Sof(N2A)=Sof(O4A)=FVAR(2)
3.a Aromatic/amide H refined with riding coordinates:
 N1A(H1A), N1(H1), C5A(H5A), C3(H3), C2A(H2A), C4A(H4A), C6(H6), C3A(H3A),
 C5(H5), C4(H4)
3.b Idealised Me refined as rotating group:
 C10A(H10A,H10B,H10C), C11A(H11A,H11B,H11C), C10(H10D,H10E,H10F), C9A(H9AA,
 H9AB,H9AC), C11(H11D,H11E,H11F), C9(H9A,H9B,H9C)
;
_olex2_submission_special_instructions 'No special instructions were received'

loop_
_space_group_symop_operation_xyz
'x, y, z'
'-x, -y, -z'

loop_
_atom_site_label
_atom_site_type_symbol
_atom_site_fract_x
_atom_site_fract_y
_atom_site_fract_z
_atom_site_U_iso_or_equiv
_atom_site_adp_type
_atom_site_occupancy
_atom_site_site_symmetry_order
_atom_site_calc_flag
_atom_site_refinement_flags_posn
_atom_site_refinement_flags_adp
_atom_site_refinement_flags_occupancy
_atom_site_disorder_assembly
_atom_site_disorder_group
O1A O -0.1488(2) 0.17059(9) 0.82913(8) 0.0256(3) Uani 1 1 d . . . . .
O2A O -0.3055(2) 0.29741(9) 0.76272(8) 0.0315(3) Uani 1 1 d . . . . .
O1 O 0.7778(2) 0.39427(9) 0.18565(9) 0.0298(3) Uani 1 1 d . . . . .
O2 O 0.5950(2) 0.31578(9) 0.30006(8) 0.0302(3) Uani 1 1 d . . . . .
N1A N -0.0085(3) 0.21613(10) 0.69685(9) 0.0238(3) Uani 1 1 d . . . . .
H1A H 0.083765 0.169592 0.707584 0.029 Uiso 1 1 calc R . . . .
N1 N 0.9125(3) 0.25905(10) 0.22344(10) 0.0256(3) Uani 1 1 d . . . . .
H1 H 1.000806 0.270826 0.175605 0.031 Uiso 1 1 calc R . . . .
C7A C -0.1709(3) 0.23456(13) 0.76358(12) 0.0238(4) Uani 1 1 d . . . . .
C6A C 0.0274(3) 0.26208(12) 0.61453(11) 0.0223(4) Uani 1 1 d . . . . .
C1A C 0.2222(3) 0.23896(12) 0.56140(12) 0.0238(4) Uani 1 1 d . . . . .
C7 C 0.7439(3) 0.32277(12) 0.24267(12) 0.0230(4) Uani 1 1 d . . . . .
C5A C -0.1209(3) 0.33000(13) 0.58124(12) 0.0254(4) Uani 1 1 d . . . . .
H5A H -0.256405 0.345830 0.614563 0.031 Uiso 1 1 calc R . . . .
C1 C 1.1594(3) 0.12897(12) 0.24497(12) 0.0251(4) Uani 1 1 d . . . . .
C2 C 0.9600(3) 0.17861(12) 0.27026(11) 0.0230(4) Uani 1 1 d . . . . .
C3 C 0.8239(3) 0.14423(13) 0.34180(12) 0.0274(4) Uani 1 1 d . . . . .
H3 H 0.686369 0.175183 0.359275 0.033 Uiso 1 1 calc R . . . .
C8A C -0.2907(3) 0.17593(13) 0.91418(12) 0.0260(4) Uani 1 1 d . . . . .
C2A C 0.2717(3) 0.28522(14) 0.47963(12) 0.0293(4) Uani 1 1 d . . . . .
H2A H 0.405019 0.269291 0.444967 0.035 Uiso 1 1 calc R . . . .
C4A C -0.0693(3) 0.37382(13) 0.49986(12) 0.0291(4) Uani 1 1 d . . . . .
H4A H -0.171871 0.419333 0.477521 0.035 Uiso 1 1 calc R . . . .
C6 C 1.2220(3) 0.04970(13) 0.29300(13) 0.0307(4) Uani 1 1 d . . . . .
H6 H 1.358262 0.017590 0.276083 0.037 Uiso 1 1 calc R . . . .
C3A C 0.1295(3) 0.35308(14) 0.44946(12) 0.0314(4) Uani 1 1 d . . . . .
H3A H 0.165142 0.385784 0.394900 0.038 Uiso 1 1 calc R . . . .
C8 C 0.6321(3) 0.47847(13) 0.19341(14) 0.0300(4) Uani 1 1 d . . . . .
C5 C 1.0881(4) 0.01816(13) 0.36424(13) 0.0328(5) Uani 1 1 d . . . . .
H5 H 1.131159 -0.035135 0.397337 0.039 Uiso 1 1 calc R . . . .
C10A C -0.2262(4) 0.26860(14) 0.96973(13) 0.0339(5) Uani 1 1 d . . . . .
H10A H -0.053725 0.275736 0.981784 0.051 Uiso 1 1 calc GR . . . .
H10B H -0.304826 0.268777 1.029631 0.051 Uiso 1 1 calc GR . . . .
H10C H -0.278253 0.321225 0.933721 0.051 Uiso 1 1 calc GR . . . .
C4 C 0.8881(4) 0.06565(13) 0.38711(12) 0.0317(4) Uani 1 1 d . . . . .
H4 H 0.792837 0.043181 0.435477 0.038 Uiso 1 1 calc R . . . .
C11A C -0.2088(4) 0.09254(14) 0.96746(13) 0.0359(5) Uani 1 1 d . . . . .
H11A H -0.246164 0.033722 0.929113 0.054 Uiso 1 1 calc GR . . . .
H11B H -0.290547 0.089688 1.026538 0.054 Uiso 1 1 calc GR . . . .
H11C H -0.036982 0.100540 0.981027 0.054 Uiso 1 1 calc GR . . . .
C10 C 0.3759(3) 0.44966(15) 0.16795(14) 0.0369(5) Uani 1 1 d . . . . .
H10D H 0.363587 0.415504 0.106229 0.055 Uiso 1 1 calc GR . . . .
H10E H 0.284392 0.506214 0.165841 0.055 Uiso 1 1 calc GR . . . .
H10F H 0.312804 0.408483 0.215191 0.055 Uiso 1 1 calc GR . . . .
C9A C -0.5531(3) 0.16255(15) 0.88649(14) 0.0362(5) Uani 1 1 d . . . . .
H9AA H -0.600935 0.215893 0.850577 0.054 Uiso 1 1 calc GR . . . .
H9AB H -0.644609 0.159589 0.943177 0.054 Uiso 1 1 calc GR . . . .
H9AC H -0.583409 0.103528 0.847800 0.054 Uiso 1 1 calc GR . . . .
C11 C 0.6682(4) 0.52436(15) 0.29182(16) 0.0518(7) Uani 1 1 d . . . . .
H11D H 0.587499 0.484537 0.336201 0.078 Uiso 1 1 calc GR . . . .
H11E H 0.602106 0.586789 0.293636 0.078 Uiso 1 1 calc GR . . . .
H11F H 0.838356 0.531399 0.309220 0.078 Uiso 1 1 calc GR . . . .
C9 C 0.7393(4) 0.54102(16) 0.12170(18) 0.0540(7) Uani 1 1 d . . . . .
H9A H 0.903344 0.561096 0.141993 0.081 Uiso 1 1 calc GR . . . .
H9B H 0.646342 0.596843 0.115886 0.081 Uiso 1 1 calc GR . . . .
H9C H 0.737672 0.505660 0.060741 0.081 Uiso 1 1 calc GR . . . .
N2A N 0.3526(5) 0.1654(3) 0.5977(3) 0.0277(8) Uani 0.766(5) 1 d . . P A 1
O4A O 0.5191(4) 0.14161(14) 0.54887(13) 0.0338(6) Uani 0.766(5) 1 d . . P A 1
N2 N 1.283(3) 0.1649(14) 0.1742(10) 0.056(4) Uani 0.564(7) 1 d . . P B 1
O3 O 1.2863(5) 0.2142(2) 0.1240(2) 0.0292(9) Uani 0.564(7) 1 d . . P B 1
N3 N 1.325(3) 0.1469(10) 0.1696(9) 0.025(2) Uani 0.436(7) 1 d . . P B 2
O4 O 1.4520(10) 0.1286(3) 0.1478(3) 0.0426(13) Uani 0.436(7) 1 d . . P B 2
N3A N 0.412(2) 0.1738(10) 0.5760(8) 0.028(3) Uiso 0.234(5) 1 d . . P A 2
O3A O 0.3860(11) 0.1290(5) 0.6491(5) 0.035(2) Uani 0.234(5) 1 d . . P A 2

loop_
_atom_site_aniso_label
_atom_site_aniso_U_11
_atom_site_aniso_U_22
_atom_site_aniso_U_33
_atom_site_aniso_U_23
_atom_site_aniso_U_13
_atom_site_aniso_U_12
O1A 0.0284(7) 0.0266(7) 0.0234(6) 0.0076(5) 0.0051(5) 0.0064(5)
O2A 0.0363(8) 0.0337(8) 0.0275(7) 0.0082(6) 0.0076(6) 0.0179(6)
O1 0.0300(7) 0.0257(7) 0.0360(7) 0.0138(6) 0.0066(6) 0.0077(6)
O2 0.0334(7) 0.0326(8) 0.0262(7) 0.0060(6) 0.0067(6) 0.0068(6)
N1A 0.0247(8) 0.0256(8) 0.0227(7) 0.0065(6) 0.0046(6) 0.0078(6)
N1 0.0327(9) 0.0225(8) 0.0231(7) 0.0075(6) 0.0069(6) 0.0051(7)
C7A 0.0260(9) 0.0257(10) 0.0199(8) 0.0021(7) -0.0001(7) 0.0028(8)
C6A 0.0264(9) 0.0207(9) 0.0191(8) 0.0015(7) -0.0019(7) -0.0021(7)
C1A 0.0237(9) 0.0235(9) 0.0238(9) -0.0013(7) -0.0004(7) 0.0006(7)
C7 0.0265(10) 0.0218(9) 0.0204(8) 0.0025(7) -0.0020(7) 0.0010(7)
C5A 0.0265(10) 0.0275(10) 0.0223(9) 0.0019(7) 0.0004(7) 0.0016(8)
C1 0.0298(10) 0.0228(9) 0.0224(9) -0.0001(7) 0.0003(8) 0.0007(8)
C2 0.0280(10) 0.0205(9) 0.0201(8) 0.0008(7) -0.0026(7) 0.0009(7)
C3 0.0317(10) 0.0237(10) 0.0276(9) 0.0033(8) 0.0039(8) 0.0040(8)
C8A 0.0257(9) 0.0334(10) 0.0202(8) 0.0071(7) 0.0054(7) 0.0028(8)
C2A 0.0289(10) 0.0353(11) 0.0229(9) -0.0030(8) 0.0052(8) -0.0041(9)
C4A 0.0324(11) 0.0297(10) 0.0247(9) 0.0058(8) -0.0070(8) -0.0008(8)
C6 0.0342(11) 0.0243(10) 0.0331(10) -0.0029(8) -0.0047(9) 0.0071(8)
C3A 0.0395(11) 0.0345(11) 0.0195(9) 0.0049(8) 0.0011(8) -0.0059(9)
C8 0.0238(9) 0.0246(10) 0.0425(11) 0.0088(8) -0.0035(8) 0.0055(8)
C5 0.0449(12) 0.0241(10) 0.0296(10) 0.0046(8) -0.0049(9) 0.0053(9)
C10A 0.0411(12) 0.0377(12) 0.0237(9) 0.0046(8) 0.0039(9) 0.0047(9)
C4 0.0451(12) 0.0260(10) 0.0247(9) 0.0064(8) 0.0027(9) 0.0029(9)
C11A 0.0391(12) 0.0362(12) 0.0337(10) 0.0151(9) 0.0024(9) 0.0011(9)
C10 0.0267(10) 0.0403(12) 0.0440(12) 0.0138(10) -0.0074(9) 0.0015(9)
C9A 0.0266(10) 0.0498(13) 0.0329(10) 0.0059(9) 0.0056(8) 0.0013(9)
C11 0.0593(15) 0.0280(12) 0.0654(15) -0.0121(11) -0.0284(13) 0.0173(11)
C9 0.0339(12) 0.0434(14) 0.0909(19) 0.0422(13) 0.0121(12) 0.0140(10)
N2A 0.0238(15) 0.0307(15) 0.0286(18) -0.0044(12) 0.0070(13) 0.0014(12)
O4A 0.0258(11) 0.0343(11) 0.0426(11) -0.0029(8) 0.0128(8) 0.0077(9)
N2 0.037(5) 0.076(7) 0.050(5) -0.031(4) 0.016(3) -0.019(5)
O3 0.0325(14) 0.0306(16) 0.0258(16) 0.0053(12) 0.0091(11) 0.0045(11)
N3 0.027(5) 0.035(4) 0.013(3) 0.000(3) 0.013(2) -0.003(3)
O4 0.036(3) 0.050(2) 0.042(2) -0.0063(17) 0.014(2) 0.0070(19)
O3A 0.037(4) 0.039(4) 0.032(4) 0.005(3) 0.013(3) 0.003(3)

loop_
_atom_type_symbol
_atom_type_description
_atom_type_scat_dispersion_real
_atom_type_scat_dispersion_imag
_atom_type_scat_source
C C 0.0033 0.0016 'International Tables Vol C Tables 4.2.6.8 and 6.1.1.4'
H H 0.0000 0.0000 'International Tables Vol C Tables 4.2.6.8 and 6.1.1.4'
N N 0.0061 0.0033 'International Tables Vol C Tables 4.2.6.8 and 6.1.1.4'
O O 0.0106 0.0060 'International Tables Vol C Tables 4.2.6.8 and 6.1.1.4'

loop_
_geom_angle_atom_site_label_1
_geom_angle_atom_site_label_2
_geom_angle_atom_site_label_3
_geom_angle
_geom_angle_site_symmetry_1
_geom_angle_site_symmetry_3
_geom_angle_publ_flag
C7A O1A C8A 120.25(13) . . ?
C7 O1 C8 120.41(14) . . ?
C7A N1A C6A 127.88(15) . . ?
C7 N1 C2 127.89(15) . . ?
O1A C7A N1A 107.44(14) . . ?
O2A C7A O1A 127.03(16) . . ?
O2A C7A N1A 125.53(16) . . ?
N1A C6A C1A 118.41(15) . . ?
N1A C6A C5A 123.48(16) . . ?
C5A C6A C1A 118.11(16) . . ?
C6A C1A N2A 113.8(2) . . ?
C6A C1A N3A 132.4(5) . . ?
C2A C1A C6A 120.90(17) . . ?
C2A C1A N2A 125.2(2) . . ?
C2A C1A N3A 106.6(5) . . ?
O1 C7 N1 107.14(14) . . ?
O2 C7 O1 126.54(17) . . ?
O2 C7 N1 126.31(16) . . ?
C4A C5A C6A 119.76(17) . . ?
C2 C1 N3 129.0(5) . . ?
C6 C1 C2 120.56(17) . . ?
C6 C1 N3 110.4(5) . . ?
N2 C1 C2 115.3(9) . . ?
N2 C1 C6 124.1(9) . . ?
N1 C2 C1 118.20(15) . . ?
N1 C2 C3 123.85(16) . . ?
C3 C2 C1 117.95(16) . . ?
C4 C3 C2 120.23(17) . . ?
O1A C8A C10A 109.48(14) . . ?
O1A C8A C11A 102.29(14) . . ?
O1A C8A C9A 109.99(14) . . ?
C10A C8A C11A 110.91(15) . . ?
C10A C8A C9A 112.87(16) . . ?
C9A C8A C11A 110.79(16) . . ?
C3A C2A C1A 120.31(17) . . ?
C5A C4A C3A 121.77(17) . . ?
C5 C6 C1 120.48(18) . . ?
C2A C3A C4A 119.08(17) . . ?
O1 C8 C10 109.89(15) . . ?
O1 C8 C11 109.04(14) . . ?
O1 C8 C9 101.99(15) . . ?
C10 C8 C11 112.62(18) . . ?
C10 C8 C9 111.58(16) . . ?
C9 C8 C11 111.18(19) . . ?
C6 C5 C4 118.75(18) . . ?
C3 C4 C5 121.99(18) . . ?
O4A N2A C1A 114.3(4) . . ?
O3 N2 C1 145.1(17) . . ?
O4 N3 C1 141.6(12) . . ?
O3A N3A C1A 111.9(11) . . ?

loop_
_geom_bond_atom_site_label_1
_geom_bond_atom_site_label_2
_geom_bond_distance
_geom_bond_site_symmetry_2
_geom_bond_publ_flag
O1A C7A 1.344(2) . ?
O1A C8A 1.484(2) . ?
O2A C7A 1.205(2) . ?
O1 C7 1.343(2) . ?
O1 C8 1.491(2) . ?
O2 C7 1.202(2) . ?
N1A C7A 1.376(2) . ?
N1A C6A 1.390(2) . ?
N1 C7 1.376(2) . ?
N1 C2 1.386(2) . ?
C6A C1A 1.407(2) . ?
C6A C5A 1.401(2) . ?
C1A C2A 1.399(2) . ?
C1A N2A 1.419(4) . ?
C1A N3A 1.470(15) . ?
C5A C4A 1.380(2) . ?
C1 C2 1.412(2) . ?
C1 C6 1.402(2) . ?
C1 N2 1.356(14) . ?
C1 N3 1.477(13) . ?
C2 C3 1.396(2) . ?
C3 C4 1.376(2) . ?
C8A C10A 1.515(3) . ?
C8A C11A 1.523(3) . ?
C8A C9A 1.516(3) . ?
C2A C3A 1.364(3) . ?
C4A C3A 1.396(3) . ?
C6 C5 1.371(3) . ?
C8 C10 1.504(3) . ?
C8 C11 1.516(3) . ?
C8 C9 1.512(3) . ?
C5 C4 1.390(3) . ?
N2A O4A 1.245(3) . ?
N2 O3 1.028(17) . ?
N3 O4 0.845(14) . ?
N3A O3A 1.259(12) . ?

loop_
_geom_hbond_atom_site_label_D
_geom_hbond_atom_site_label_H
_geom_hbond_atom_site_label_A
_geom_hbond_distance_DH
_geom_hbond_distance_HA
_geom_hbond_distance_DA
_geom_hbond_angle_DHA
_geom_hbond_site_symmetry_A
_geom_hbond_publ_flag
N1A H1A O3A 0.88 2.03 2.705(6) 132.5 . yes
N1 H1 O3 0.88 1.99 2.682(3) 134.1 . yes
C5A H5A O2A 0.95 2.28 2.883(2) 120.6 . yes
C3 H3 O2 0.95 2.28 2.897(2) 121.7 . yes
